data_4302045
loop_
_publ_author_name
'P. Bhyrappa'
'C. Arunkumar'
'B. Varghese'

_publ_contact_author_address 'Dept. of Chem., Indian Institute of Technology Madras, Chennai 600 036, India'
_publ_contact_author_email pbhyrappa@hotmail.com
_publ_contact_author_fax 091-44-2257-0509
_publ_contact_author_name 'P. Bhyrappa'
_publ_contact_author_phone 091-44-2257-4222
_publ_section_title
;
Influence of Mixed Substituents on the Macrocyclic Ring Distortions of Free
Base Porphyrins and Their Metal Complexes
;
_journal_name_full 'Inorganic Chemistry'
_journal_page_first 3954
_journal_page_last 3965
_journal_paper_doi 10.1021/ic801618m
_journal_volume 48
_journal_year 2009
_chemical_formula_moiety '2(C68 H42 Br4 N4), 4(C4 H8 O), 3(CH4 O)'
_chemical_formula_sum 'C155 H128 Br8 N8 O7'
_chemical_formula_weight 2853.93
_chemical_name_systematic
;
 ?
;
_space_group_IT_number 2
_symmetry_cell_setting triclinic
_symmetry_space_group_name_Hall '-P 1'
_symmetry_space_group_name_H-M 'P -1'
_atom_sites_solution_hydrogens geom
_atom_sites_solution_primary direct
_atom_sites_solution_secondary difmap
_audit_creation_method SHELXL-97
_cell_angle_alpha 113.3310(10)
_cell_angle_beta 94.8680(10)
_cell_angle_gamma 107.2520(10)
_cell_formula_units_Z 1
_cell_length_a 13.1059(3)
_cell_length_b 16.1824(3)
_cell_length_c 17.7714(4)
_cell_measurement_reflns_used 7608
_cell_measurement_temperature 173(2)
_cell_measurement_theta_max 26.7
_cell_measurement_theta_min 2.2
_cell_volume 3215.99(13)
_computing_cell_refinement 'APEX2/SAINT (Bruker, 2004)'
_computing_data_reduction 'SAINT (Bruker, 2003)'
_computing_molecular_graphics 'ORTEP32 (Farrugia, 1997) & Mercury (Bruno et al., 2002)'
_computing_publication_material 'SHELXL-97 (Sheldrick, 1997)'
_computing_structure_refinement 'SHELXL-97 (Sheldrick, 1997)'
_computing_structure_solution 'SHELXS-97 (Sheldrick, 1997)'
_diffrn_ambient_temperature 173(2)
_diffrn_measured_fraction_theta_full 0.986
_diffrn_measured_fraction_theta_max 0.986
_diffrn_measurement_device_type 'Bruker APEXII CCD area detector'
_diffrn_measurement_method '\w and \f scan'
_diffrn_radiation_monochromator graphite
_diffrn_radiation_source 'fine-focus sealed tube'
_diffrn_radiation_type MoK\a
_diffrn_radiation_wavelength 0.71073
_diffrn_reflns_av_R_equivalents 0.0352
_diffrn_reflns_av_sigmaI/netI 0.0448
_diffrn_reflns_limit_h_max 15
_diffrn_reflns_limit_h_min -15
_diffrn_reflns_limit_k_max 17
_diffrn_reflns_limit_k_min -19
_diffrn_reflns_limit_l_max 21
_diffrn_reflns_limit_l_min -16
_diffrn_reflns_number 36959
_diffrn_reflns_theta_full 25.00
_diffrn_reflns_theta_max 25.00
_diffrn_reflns_theta_min 1.28
_diffrn_standards_decay_% 0
_exptl_absorpt_coefficient_mu 2.557
_exptl_absorpt_correction_T_max 0.5701
_exptl_absorpt_correction_T_min 0.479
_exptl_absorpt_correction_type multi-scan
_exptl_absorpt_process_details 'SADABS, 2004'
_exptl_crystal_colour black
_exptl_crystal_density_diffrn 1.474
_exptl_crystal_density_method 'not measured'
_exptl_crystal_description needle
_exptl_crystal_F_000 1450
_exptl_crystal_size_max 0.31
_exptl_crystal_size_mid 0.26
_exptl_crystal_size_min 0.22
_refine_diff_density_max 1.445
_refine_diff_density_min -1.335
_refine_diff_density_rms 0.163
_refine_ls_extinction_coef 0.0043(5)
_refine_ls_extinction_expression Fc^*^=kFc[1+0.001xFc^2^\l^3^/sin(2\q)]^-1/4^
_refine_ls_extinction_method SHELXL
_refine_ls_goodness_of_fit_ref 1.066
_refine_ls_hydrogen_treatment constr
_refine_ls_matrix_type full
_refine_ls_number_parameters 771
_refine_ls_number_reflns 11177
_refine_ls_number_restraints 29
_refine_ls_restrained_S_all 1.065
_refine_ls_R_factor_all 0.0926
_refine_ls_R_factor_gt 0.0644
_refine_ls_shift/su_max 0.000
_refine_ls_shift/su_mean 0.000
_refine_ls_structure_factor_coef Fsqd
_refine_ls_weighting_details 'calc w=1/[\s^2^(Fo^2^)+(0.1008P)^2^+11.1332P] where P=(Fo^2^+2Fc^2^)/3'
_refine_ls_weighting_scheme calc
_refine_ls_wR_factor_gt 0.1776
_refine_ls_wR_factor_ref 0.1970
_reflns_number_gt 8160
_reflns_number_total 11177
_reflns_threshold_expression >2sigma(I)
_cod_data_source_file ic801618m_si_003_4.cif
_cod_data_source_block H2TPP(Ph)4Br4.2THF.1.5CH3OH
_cod_original_cell_volume 3215.98(12)
_cod_database_code 4302045

loop_
_symmetry_equiv_pos_as_xyz
'x, y, z'
'-x, -y, -z'

loop_
_atom_site_label
_atom_site_type_symbol
_atom_site_fract_x
_atom_site_fract_y
_atom_site_fract_z
_atom_site_U_iso_or_equiv
_atom_site_adp_type
_atom_site_occupancy
_atom_site_symmetry_multiplicity
_atom_site_calc_flag
_atom_site_refinement_flags
_atom_site_disorder_assembly
_atom_site_disorder_group
C1 C 0.3950(4) 0.8625(4) 0.6213(3) 0.0233(12) Uani 1 1 d . C .
C2 C 0.2962(5) 0.7898(4) 0.5579(4) 0.0309(13) Uani 1 1 d . C .
C3 C 0.2686(5) 0.7128(4) 0.5744(4) 0.0348(15) Uani 1 1 d . . .
C4 C 0.3508(4) 0.7343(4) 0.6458(4) 0.0277(13) Uani 1 1 d . C .
C5 C 0.3554(4) 0.6767(4) 0.6866(4) 0.0275(13) Uani 1 1 d . . .
C6 C 0.4552(4) 0.6883(4) 0.7352(4) 0.0261(12) Uani 1 1 d . C .
C7 C 0.4678(4) 0.6618(4) 0.8033(4) 0.0252(12) Uani 1 1 d . . .
C8 C 0.5786(4) 0.6771(4) 0.8245(4) 0.0237(12) Uani 1 1 d . C .
C9 C 0.6321(4) 0.7107(4) 0.7687(4) 0.0242(12) Uani 1 1 d . . .
C10 C 0.7400(4) 0.7251(4) 0.7575(4) 0.0266(12) Uani 1 1 d . C .
C11 C 0.7879(4) 0.7843(4) 0.7188(3) 0.0245(12) Uani 1 1 d . . .
C12 C 0.8720(4) 0.7779(4) 0.6717(4) 0.0287(13) Uani 1 1 d . C .
C13 C 0.8976(4) 0.8542(4) 0.6531(4) 0.0266(12) Uani 1 1 d . . .
C14 C 0.8307(4) 0.9090(4) 0.6895(3) 0.0227(11) Uani 1 1 d . C .
C15 C 0.8342(4) 0.9994(4) 0.6954(3) 0.0220(11) Uani 1 1 d . . .
C16 C 0.7405(4) 1.0257(4) 0.7036(4) 0.0245(12) Uani 1 1 d . C .
C17 C 0.7339(4) 1.1202(4) 0.7388(4) 0.0253(12) Uani 1 1 d . . .
C18 C 0.6247(4) 1.1091(4) 0.7222(4) 0.0243(12) Uani 1 1 d . C .
C19 C 0.5624(4) 1.0079(4) 0.6771(4) 0.0247(12) Uani 1 1 d . . .
C20 C 0.4497(4) 0.9592(4) 0.6362(4) 0.0244(12) Uani 1 1 d . C .
C63 C 0.3924(4) 1.0101(4) 0.6062(4) 0.0248(12) Uani 1 1 d . . .
C68 C 0.2849(4) 1.0007(4) 0.6111(4) 0.0298(13) Uani 1 1 d . C .
H68 H 0.2482 0.9637 0.6362 0.036 Uiso 1 1 calc R . .
C67 C 0.2314(5) 1.0460(4) 0.5789(4) 0.0349(14) Uani 1 1 d . . .
H67 H 0.1593 1.0394 0.5827 0.042 Uiso 1 1 calc R C .
C66 C 0.2843(5) 1.1006(5) 0.5414(4) 0.0395(15) Uani 1 1 d . C .
H66 H 0.2477 1.1296 0.5186 0.047 Uiso 1 1 calc R . .
C65 C 0.3925(5) 1.1122(5) 0.5376(4) 0.0379(15) Uani 1 1 d . . .
H65 H 0.4290 1.1502 0.5132 0.045 Uiso 1 1 calc R C .
C64 C 0.4463(5) 1.0681(4) 0.5696(4) 0.0290(13) Uani 1 1 d . C .
H64 H 0.5191 1.0767 0.5670 0.035 Uiso 1 1 calc R . .
C21 C 0.2552(4) 0.5961(4) 0.6763(4) 0.0304(13) Uani 1 1 d . C .
C22 C 0.2554(5) 0.5013(5) 0.6423(5) 0.0449(17) Uani 1 1 d . . .
H22 H 0.3186 0.4903 0.6287 0.054 Uiso 1 1 calc R C .
C23 C 0.1639(6) 0.4261(5) 0.6295(6) 0.059(2) Uani 1 1 d . C .
H23 H 0.1651 0.3639 0.6071 0.071 Uiso 1 1 calc R . .
C24 C 0.0696(6) 0.4404(5) 0.6489(5) 0.054(2) Uani 1 1 d . . .
H24 H 0.0074 0.3884 0.6401 0.064 Uiso 1 1 calc R C .
C25 C 0.0677(5) 0.5317(5) 0.6813(5) 0.0496(19) Uani 1 1 d . C .
H25 H 0.0035 0.5414 0.6939 0.059 Uiso 1 1 calc R . .
C26 C 0.1593(5) 0.6094(5) 0.6956(5) 0.0426(17) Uani 1 1 d . . .
H26 H 0.1568 0.6712 0.7183 0.051 Uiso 1 1 calc R C .
C27 C 0.3861(4) 0.6440(4) 0.8525(4) 0.0301(13) Uani 1 1 d . C .
C28 C 0.3269(5) 0.5522(5) 0.8429(5) 0.0491(19) Uani 1 1 d . . .
H28 H 0.3369 0.4989 0.8028 0.059 Uiso 1 1 calc R C .
C29 C 0.2536(6) 0.5390(7) 0.8921(6) 0.065(2) Uani 1 1 d . C .
H29 H 0.2154 0.4769 0.8849 0.078 Uiso 1 1 calc R . .
C30 C 0.2363(6) 0.6137(8) 0.9499(6) 0.073(3) Uani 1 1 d . . .
H30 H 0.1860 0.6038 0.9822 0.088 Uiso 1 1 calc R C .
C31 C 0.2944(7) 0.7064(8) 0.9611(6) 0.073(3) Uani 1 1 d . C .
H31 H 0.2840 0.7591 1.0016 0.087 Uiso 1 1 calc R . .
C32 C 0.3692(6) 0.7201(6) 0.9109(5) 0.0545(19) Uani 1 1 d . . .
H32 H 0.4072 0.7821 0.9179 0.065 Uiso 1 1 calc R C .
C33 C 0.6334(4) 0.6736(4) 0.8988(4) 0.0247(12) Uani 1 1 d . . .
C34 C 0.5973(4) 0.5924(4) 0.9130(4) 0.0302(13) Uani 1 1 d . C .
H34 H 0.5359 0.5399 0.8760 0.036 Uiso 1 1 calc R . .
C35 C 0.6508(5) 0.5878(5) 0.9811(4) 0.0357(14) Uani 1 1 d . . .
H35 H 0.6259 0.5325 0.9892 0.043 Uiso 1 1 calc R C .
C36 C 0.7420(5) 0.6665(5) 1.0370(4) 0.0377(15) Uani 1 1 d . C .
H36 H 0.7789 0.6644 1.0829 0.045 Uiso 1 1 calc R . .
C37 C 0.7765(5) 0.7465(5) 1.0240(4) 0.0381(15) Uani 1 1 d . . .
H37 H 0.8370 0.7994 1.0620 0.046 Uiso 1 1 calc R C .
C38 C 0.7245(4) 0.7516(4) 0.9560(4) 0.0305(13) Uani 1 1 d . C .
H38 H 0.7503 0.8072 0.9484 0.037 Uiso 1 1 calc R . .
C39 C 0.8088(4) 0.6817(4) 0.7877(4) 0.0272(12) Uani 1 1 d . . .
C40 C 0.7669(5) 0.5877(4) 0.7774(4) 0.0368(14) Uani 1 1 d . C .
H40 H 0.6942 0.5493 0.7493 0.044 Uiso 1 1 calc R . .
C41 C 0.8342(6) 0.5508(5) 0.8092(5) 0.0501(18) Uani 1 1 d . . .
H41 H 0.8062 0.4877 0.8024 0.060 Uiso 1 1 calc R C .
C42 C 0.9413(6) 0.6072(5) 0.8505(5) 0.0522(19) Uani 1 1 d . C .
H42 H 0.9853 0.5822 0.8718 0.063 Uiso 1 1 calc R . .
C43 C 0.9842(5) 0.7005(5) 0.8607(4) 0.0460(17) Uani 1 1 d . . .
H43 H 1.0574 0.7378 0.8880 0.055 Uiso 1 1 calc R C .
C44 C 0.9189(5) 0.7386(5) 0.8305(4) 0.0358(14) Uani 1 1 d . C .
H44 H 0.9477 0.8022 0.8385 0.043 Uiso 1 1 calc R . .
C45 C 0.9365(4) 1.0697(4) 0.6955(4) 0.0236(12) Uani 1 1 d . C .
C46 C 0.9335(5) 1.1185(4) 0.6468(4) 0.0313(13) Uani 1 1 d . . .
H46 H 0.8675 1.1049 0.6121 0.038 Uiso 1 1 calc R C .
C47 C 1.0288(5) 1.1875(5) 0.6498(4) 0.0392(15) Uani 1 1 d . C .
H47 H 1.0268 1.2198 0.6168 0.047 Uiso 1 1 calc R . .
C48 C 1.1263(5) 1.2082(5) 0.7013(4) 0.0421(16) Uani 1 1 d . . .
H48 H 1.1895 1.2561 0.7045 0.051 Uiso 1 1 calc R C .
C49 C 1.1308(5) 1.1589(5) 0.7476(4) 0.0399(16) Uani 1 1 d . C .
H49 H 1.1974 1.1718 0.7810 0.048 Uiso 1 1 calc R . .
C50 C 1.0366(4) 1.0898(4) 0.7451(4) 0.0302(13) Uani 1 1 d . . .
H50 H 1.0402 1.0565 0.7769 0.036 Uiso 1 1 calc R C .
C51 C 0.8261(4) 1.2091(4) 0.7990(4) 0.0260(12) Uani 1 1 d . C .
C52 C 0.8617(5) 1.2917(4) 0.7877(5) 0.0437(17) Uani 1 1 d . . .
H52 H 0.8271 1.2939 0.7410 0.052 Uiso 1 1 calc R C .
C53 C 0.9500(5) 1.3721(5) 0.8468(5) 0.054(2) Uani 1 1 d . C .
H53 H 0.9761 1.4268 0.8380 0.065 Uiso 1 1 calc R . .
C54 C 0.9982(5) 1.3710(5) 0.9171(5) 0.0481(18) Uani 1 1 d . . .
H54 H 1.0545 1.4260 0.9574 0.058 Uiso 1 1 calc R C .
C55 C 0.9642(5) 1.2899(5) 0.9286(4) 0.0460(17) Uani 1 1 d . C .
H55 H 0.9991 1.2886 0.9758 0.055 Uiso 1 1 calc R . .
C56 C 0.8780(5) 1.2091(5) 0.8704(4) 0.0361(14) Uani 1 1 d . . .
H56 H 0.8545 1.1542 0.8791 0.043 Uiso 1 1 calc R C .
C57 C 0.5759(4) 1.1842(4) 0.7606(4) 0.0260(12) Uani 1 1 d . . .
C58 C 0.5919(5) 1.2607(4) 0.7410(4) 0.0384(15) Uani 1 1 d . C .
H58 H 0.6342 1.2667 0.7027 0.046 Uiso 1 1 calc R . .
C59 C 0.5445(6) 1.3291(5) 0.7784(5) 0.0507(19) Uani 1 1 d . . .
H59 H 0.5530 1.3794 0.7636 0.061 Uiso 1 1 calc R C .
C60 C 0.4854(5) 1.3222(5) 0.8371(5) 0.0458(17) Uani 1 1 d . C .
H60 H 0.4551 1.3685 0.8631 0.055 Uiso 1 1 calc R . .
C61 C 0.4713(6) 1.2479(5) 0.8571(5) 0.0522(19) Uani 1 1 d . . .
H61 H 0.4306 1.2431 0.8966 0.063 Uiso 1 1 calc R C .
C62 C 0.5162(5) 1.1788(5) 0.8199(5) 0.0432(16) Uani 1 1 d . C .
H62 H 0.5061 1.1285 0.8348 0.052 Uiso 1 1 calc R . .
O1 O 0.5607(16) 0.7144(9) 0.5492(11) 0.115(4) Uiso 0.483(4) 1 d PD A 1
C69 C 0.6274(11) 0.6653(15) 0.5067(15) 0.115(4) Uiso 0.483(4) 1 d PD A 1
C70 C 0.5556(16) 0.5709(12) 0.4945(14) 0.115(4) Uiso 0.483(4) 1 d PD A 1
C71 C 0.4455(12) 0.5722(11) 0.4810(13) 0.115(4) Uiso 0.483(4) 1 d PD A 1
C72 C 0.4605(14) 0.6674(14) 0.4870(13) 0.115(4) Uiso 0.483(4) 1 d PD A 1
O1' O 0.5751(18) 0.7294(12) 0.5494(11) 0.139(5) Uiso 0.517(4) 1 d PD B 2
C69' C 0.4961(17) 0.6366(15) 0.5265(13) 0.139(5) Uiso 0.517(4) 1 d PD B 2
C70' C 0.4761(15) 0.6099(14) 0.4362(12) 0.139(5) Uiso 0.517(4) 1 d PD B 2
C71' C 0.585(2) 0.6529(17) 0.4242(12) 0.139(5) Uiso 0.517(4) 1 d PD B 2
C72' C 0.6556(12) 0.7004(17) 0.5087(16) 0.139(5) Uiso 0.517(4) 1 d PD B 2
C74 C 0.2540(18) 0.0148(17) 0.8321(14) 0.197(3) Uiso 1 1 d D . .
C75 C 0.3281(14) 0.0053(12) 0.8916(11) 0.197(3) Uiso 1 1 d D . .
C76 C 0.3048(17) -0.0922(14) 0.8834(14) 0.197(3) Uiso 1 1 d D . .
C77 C 0.1915(17) -0.1467(16) 0.8350(15) 0.197(3) Uiso 1 1 d D . .
C78 C 0.902(2) 0.013(2) 0.9831(19) 0.145(6) Uiso 0.50 1 d PD . .
N1 N 0.4262(3) 0.8241(3) 0.6708(3) 0.0234(10) Uani 1 1 d . . .
N2 N 0.5544(4) 0.7197(3) 0.7192(3) 0.0271(11) Uani 1 1 d . C .
H2 H 0.5670 0.7422 0.6831 0.032 Uiso 1 1 calc R . .
N3 N 0.7618(3) 0.8613(3) 0.7257(3) 0.0248(10) Uani 1 1 d . C .
N4 N 0.6354(3) 0.9619(3) 0.6719(3) 0.0268(11) Uani 1 1 d . C .
H4 H 0.6172 0.9003 0.6511 0.032 Uiso 1 1 calc R . .
Br1 Br 0.23599(6) 0.79067(5) 0.45829(4) 0.0457(2) Uani 1 1 d . . .
Br2 Br 0.1466(4) 0.5978(5) 0.5073(4) 0.0331(8) Uani 0.393(4) 1 d P C 1
Br2' Br 0.1678(4) 0.5912(4) 0.4971(3) 0.0838(14) Uani 0.607(4) 1 d P C 2
Br3 Br 0.91974(6) 0.67422(5) 0.62485(5) 0.0474(2) Uani 1 1 d . . .
Br4 Br 0.98398(5) 0.86967(5) 0.57806(4) 0.0385(2) Uani 1 1 d . C .
O3 O 0.1978(11) -0.0951(11) 0.7863(8) 0.197(3) Uiso 1 1 d D . .
O4 O 0.9747(17) 0.0248(15) 0.9282(13) 0.145(6) Uiso 0.50 1 d PD . .
O2 O 0.7173(7) 0.9697(7) 0.8769(6) 0.127(3) Uani 1 1 d D . .
C73' C 0.6050(9) 0.9623(15) 0.8800(13) 0.127(3) Uani 0.765(4) 1 d PD D 5
C73 C 0.611(3) 0.937(5) 0.821(3) 0.127(3) Uani 0.235(4) 1 d PD D 6

loop_
_atom_site_aniso_label
_atom_site_aniso_U_11
_atom_site_aniso_U_22
_atom_site_aniso_U_33
_atom_site_aniso_U_23
_atom_site_aniso_U_13
_atom_site_aniso_U_12
C1 0.020(3) 0.021(3) 0.028(3) 0.012(2) 0.000(2) 0.005(2)
C2 0.033(3) 0.026(3) 0.031(3) 0.017(3) -0.007(2) 0.003(2)
C3 0.031(3) 0.020(3) 0.038(4) 0.013(3) -0.016(3) -0.007(2)
C4 0.023(3) 0.025(3) 0.035(3) 0.019(3) -0.001(2) 0.003(2)
C5 0.024(3) 0.025(3) 0.033(3) 0.017(3) -0.002(2) 0.002(2)
C6 0.024(3) 0.020(3) 0.032(3) 0.014(3) -0.001(2) 0.002(2)
C7 0.023(3) 0.020(3) 0.033(3) 0.018(3) 0.000(2) 0.003(2)
C8 0.021(3) 0.018(3) 0.032(3) 0.013(2) 0.001(2) 0.004(2)
C9 0.024(3) 0.016(3) 0.032(3) 0.014(2) -0.002(2) 0.004(2)
C10 0.028(3) 0.025(3) 0.032(3) 0.018(3) 0.005(2) 0.009(2)
C11 0.025(3) 0.025(3) 0.028(3) 0.016(3) 0.004(2) 0.010(2)
C12 0.031(3) 0.028(3) 0.034(3) 0.018(3) 0.007(2) 0.017(2)
C13 0.023(3) 0.029(3) 0.034(3) 0.020(3) 0.007(2) 0.010(2)
C14 0.020(2) 0.026(3) 0.026(3) 0.016(2) 0.004(2) 0.008(2)
C15 0.019(2) 0.023(3) 0.025(3) 0.015(2) 0.001(2) 0.005(2)
C16 0.020(3) 0.023(3) 0.031(3) 0.017(3) 0.001(2) 0.004(2)
C17 0.024(3) 0.020(3) 0.036(3) 0.016(3) 0.005(2) 0.008(2)
C18 0.019(3) 0.022(3) 0.033(3) 0.016(3) 0.002(2) 0.006(2)
C19 0.023(3) 0.021(3) 0.036(3) 0.017(3) 0.004(2) 0.010(2)
C20 0.021(3) 0.020(3) 0.032(3) 0.014(2) 0.003(2) 0.006(2)
C63 0.022(3) 0.020(3) 0.029(3) 0.011(2) -0.001(2) 0.006(2)
C68 0.024(3) 0.028(3) 0.037(3) 0.017(3) 0.004(2) 0.006(2)
C67 0.028(3) 0.036(3) 0.044(4) 0.019(3) 0.003(3) 0.016(3)
C66 0.042(4) 0.040(4) 0.046(4) 0.025(3) 0.003(3) 0.021(3)
C65 0.046(4) 0.041(4) 0.038(4) 0.025(3) 0.008(3) 0.021(3)
C64 0.031(3) 0.026(3) 0.031(3) 0.015(3) 0.005(2) 0.010(2)
C21 0.021(3) 0.029(3) 0.038(3) 0.022(3) -0.008(2) 0.000(2)
C22 0.038(3) 0.028(3) 0.066(5) 0.025(3) 0.002(3) 0.005(3)
C23 0.052(4) 0.026(4) 0.088(6) 0.028(4) -0.003(4) 0.002(3)
C24 0.037(4) 0.037(4) 0.076(6) 0.034(4) -0.013(4) -0.007(3)
C25 0.025(3) 0.055(5) 0.066(5) 0.035(4) -0.003(3) 0.004(3)
C26 0.023(3) 0.037(4) 0.063(5) 0.025(3) -0.005(3) 0.004(3)
C27 0.021(3) 0.044(4) 0.038(4) 0.032(3) 0.004(2) 0.011(3)
C28 0.036(3) 0.054(4) 0.083(6) 0.053(4) 0.021(4) 0.017(3)
C29 0.044(4) 0.089(7) 0.106(7) 0.083(6) 0.030(5) 0.025(4)
C30 0.040(4) 0.126(9) 0.086(7) 0.078(7) 0.029(4) 0.027(5)
C31 0.052(5) 0.097(7) 0.061(6) 0.025(5) 0.027(4) 0.026(5)
C32 0.043(4) 0.050(5) 0.060(5) 0.021(4) 0.019(4) 0.006(3)
C33 0.021(3) 0.027(3) 0.031(3) 0.018(3) 0.004(2) 0.009(2)
C34 0.027(3) 0.029(3) 0.036(3) 0.021(3) 0.000(2) 0.005(2)
C35 0.041(3) 0.038(4) 0.043(4) 0.030(3) 0.009(3) 0.016(3)
C36 0.039(3) 0.049(4) 0.035(4) 0.025(3) 0.003(3) 0.021(3)
C37 0.029(3) 0.040(4) 0.036(4) 0.015(3) -0.005(3) 0.006(3)
C38 0.030(3) 0.028(3) 0.034(3) 0.019(3) 0.004(2) 0.005(2)
C39 0.025(3) 0.032(3) 0.031(3) 0.019(3) 0.006(2) 0.013(2)
C40 0.038(3) 0.033(3) 0.047(4) 0.024(3) 0.008(3) 0.014(3)
C41 0.058(4) 0.036(4) 0.066(5) 0.030(4) 0.004(4) 0.022(3)
C42 0.050(4) 0.054(5) 0.067(5) 0.034(4) 0.004(4) 0.031(4)
C43 0.034(3) 0.060(5) 0.045(4) 0.027(4) -0.003(3) 0.018(3)
C44 0.029(3) 0.043(4) 0.046(4) 0.030(3) 0.008(3) 0.013(3)
C45 0.023(3) 0.017(3) 0.031(3) 0.012(2) 0.006(2) 0.005(2)
C46 0.031(3) 0.029(3) 0.040(4) 0.020(3) 0.009(3) 0.013(2)
C47 0.046(4) 0.034(3) 0.047(4) 0.028(3) 0.018(3) 0.011(3)
C48 0.033(3) 0.031(3) 0.047(4) 0.011(3) 0.015(3) -0.002(3)
C49 0.022(3) 0.043(4) 0.040(4) 0.012(3) 0.004(3) 0.004(3)
C50 0.024(3) 0.033(3) 0.034(3) 0.015(3) 0.006(2) 0.010(2)
C51 0.017(2) 0.023(3) 0.033(3) 0.008(3) 0.004(2) 0.007(2)
C52 0.035(3) 0.024(3) 0.067(5) 0.023(3) -0.004(3) 0.004(3)
C53 0.035(4) 0.024(3) 0.088(6) 0.022(4) -0.003(4) -0.002(3)
C54 0.028(3) 0.029(4) 0.058(5) -0.002(3) 0.000(3) 0.001(3)
C55 0.032(3) 0.054(5) 0.034(4) 0.007(3) 0.000(3) 0.010(3)
C56 0.031(3) 0.036(3) 0.036(4) 0.013(3) 0.008(3) 0.008(3)
C57 0.020(3) 0.019(3) 0.035(3) 0.010(2) -0.002(2) 0.005(2)
C58 0.045(4) 0.031(3) 0.047(4) 0.020(3) 0.016(3) 0.020(3)
C59 0.061(4) 0.032(4) 0.072(5) 0.027(4) 0.027(4) 0.026(3)
C60 0.044(4) 0.036(4) 0.063(5) 0.019(4) 0.020(3) 0.022(3)
C61 0.053(4) 0.053(5) 0.065(5) 0.032(4) 0.033(4) 0.026(4)
C62 0.043(4) 0.046(4) 0.061(5) 0.036(4) 0.024(3) 0.023(3)
N1 0.019(2) 0.017(2) 0.034(3) 0.016(2) -0.0023(19) 0.0018(17)
N2 0.027(2) 0.027(3) 0.035(3) 0.025(2) 0.001(2) 0.005(2)
N3 0.023(2) 0.024(2) 0.035(3) 0.021(2) 0.008(2) 0.0098(19)
N4 0.020(2) 0.018(2) 0.042(3) 0.016(2) -0.001(2) 0.0045(18)
Br1 0.0528(4) 0.0368(4) 0.0387(4) 0.0232(3) -0.0150(3) 0.0025(3)
Br2 0.0249(10) 0.0262(14) 0.0364(16) 0.0137(11) -0.0106(9) -0.0013(9)
Br2' 0.099(3) 0.0404(18) 0.065(2) 0.0316(17) -0.0471(19) -0.0304(17)
Br3 0.0696(5) 0.0431(4) 0.0555(5) 0.0293(4) 0.0310(4) 0.0401(4)
Br4 0.0418(4) 0.0395(4) 0.0462(4) 0.0252(3) 0.0244(3) 0.0180(3)
O2 0.108(5) 0.148(7) 0.101(6) 0.029(5) 0.025(5) 0.049(6)
C73' 0.108(5) 0.148(7) 0.101(6) 0.029(5) 0.025(5) 0.049(6)
C73 0.108(5) 0.148(7) 0.101(6) 0.029(5) 0.025(5) 0.049(6)

loop_
_atom_type_symbol
_atom_type_description
_atom_type_scat_dispersion_real
_atom_type_scat_dispersion_imag
_atom_type_scat_source
C C 0.0033 0.0016 'International Tables Vol C Tables 4.2.6.8 and 6.1.1.4'
H H 0.0000 0.0000 'International Tables Vol C Tables 4.2.6.8 and 6.1.1.4'
N N 0.0061 0.0033 'International Tables Vol C Tables 4.2.6.8 and 6.1.1.4'
Br Br -0.2901 2.4595 'International Tables Vol C Tables 4.2.6.8 and 6.1.1.4'
O O 0.0106 0.0060 'International Tables Vol C Tables 4.2.6.8 and 6.1.1.4'

loop_
_geom_angle_atom_site_label_1
_geom_angle_atom_site_label_2
_geom_angle_atom_site_label_3
_geom_angle
_geom_angle_site_symmetry_1
_geom_angle_site_symmetry_3
_geom_angle_publ_flag
N1 C1 C20 122.9(5) . . ?
N1 C1 C2 108.2(4) . . ?
C20 C1 C2 128.8(5) . . ?
C3 C2 C1 107.0(5) . . ?
C3 C2 Br1 125.0(4) . . ?
C1 C2 Br1 126.7(4) . . ?
C2 C3 C4 107.4(5) . . ?
C2 C3 Br2' 122.8(5) . . ?
C4 C3 Br2' 127.3(4) . . ?
C2 C3 Br2 122.9(5) . . ?
C4 C3 Br2 129.5(5) . . ?
N1 C4 C5 123.1(5) . . ?
N1 C4 C3 108.7(5) . . ?
C5 C4 C3 128.1(5) . . ?
C4 C5 C6 122.4(5) . . ?
C4 C5 C21 120.3(5) . . ?
C6 C5 C21 117.1(5) . . ?
N2 C6 C5 123.7(5) . . ?
N2 C6 C7 108.8(4) . . ?
C5 C6 C7 127.3(5) . . ?
C8 C7 C6 106.0(5) . . ?
C8 C7 C27 126.2(5) . . ?
C6 C7 C27 126.5(5) . . ?
C7 C8 C9 107.6(5) . . ?
C7 C8 C33 125.5(5) . . ?
C9 C8 C33 126.3(4) . . ?
N2 C9 C10 122.7(5) . . ?
N2 C9 C8 107.2(4) . . ?
C10 C9 C8 129.8(5) . . ?
C9 C10 C11 121.1(5) . . ?
C9 C10 C39 121.4(5) . . ?
C11 C10 C39 117.5(5) . . ?
N3 C11 C10 122.3(5) . . ?
N3 C11 C12 109.2(5) . . ?
C10 C11 C12 128.4(5) . . ?
C13 C12 C11 107.1(5) . . ?
C13 C12 Br3 124.0(4) . . ?
C11 C12 Br3 127.8(4) . . ?
C12 C13 C14 107.1(5) . . ?
C12 C13 Br4 124.8(4) . . ?
C14 C13 Br4 127.2(4) . . ?
N3 C14 C15 122.2(5) . . ?
N3 C14 C13 108.4(4) . . ?
C15 C14 C13 129.2(5) . . ?
C14 C15 C16 120.6(5) . . ?
C14 C15 C45 120.8(5) . . ?
C16 C15 C45 118.5(5) . . ?
N4 C16 C15 124.2(5) . . ?
N4 C16 C17 106.3(4) . . ?
C15 C16 C17 129.3(5) . . ?
C18 C17 C16 107.8(5) . . ?
C18 C17 C51 126.7(5) . . ?
C16 C17 C51 124.0(5) . . ?
C17 C18 C19 107.5(5) . . ?
C17 C18 C57 126.8(5) . . ?
C19 C18 C57 124.2(4) . . ?
N4 C19 C20 123.2(5) . . ?
N4 C19 C18 106.7(4) . . ?
C20 C19 C18 129.9(5) . . ?
C19 C20 C1 120.6(5) . . ?
C19 C20 C63 118.3(5) . . ?
C1 C20 C63 121.0(5) . . ?
C68 C63 C64 118.4(5) . . ?
C68 C63 C20 121.9(5) . . ?
C64 C63 C20 119.7(5) . . ?
C63 C68 C67 120.6(5) . . ?
C63 C68 H68 119.7 . . ?
C67 C68 H68 119.7 . . ?
C66 C67 C68 120.4(6) . . ?
C66 C67 H67 119.8 . . ?
C68 C67 H67 119.8 . . ?
C67 C66 C65 119.6(6) . . ?
C67 C66 H66 120.2 . . ?
C65 C66 H66 120.2 . . ?
C64 C65 C66 120.5(6) . . ?
C64 C65 H65 119.8 . . ?
C66 C65 H65 119.8 . . ?
C65 C64 C63 120.5(5) . . ?
C65 C64 H64 119.7 . . ?
C63 C64 H64 119.7 . . ?
C26 C21 C22 118.0(5) . . ?
C26 C21 C5 122.8(6) . . ?
C22 C21 C5 119.1(5) . . ?
C23 C22 C21 120.3(7) . . ?
C23 C22 H22 119.8 . . ?
C21 C22 H22 119.8 . . ?
C22 C23 C24 121.0(7) . . ?
C22 C23 H23 119.5 . . ?
C24 C23 H23 119.5 . . ?
C25 C24 C23 119.5(6) . . ?
C25 C24 H24 120.3 . . ?
C23 C24 H24 120.3 . . ?
C24 C25 C26 121.0(7) . . ?
C24 C25 H25 119.5 . . ?
C26 C25 H25 119.5 . . ?
C25 C26 C21 120.3(6) . . ?
C25 C26 H26 119.9 . . ?
C21 C26 H26 119.9 . . ?
C32 C27 C28 118.2(6) . . ?
C32 C27 C7 118.9(6) . . ?
C28 C27 C7 122.9(6) . . ?
C29 C28 C27 121.0(8) . . ?
C29 C28 H28 119.5 . . ?
C27 C28 H28 119.5 . . ?
C30 C29 C28 121.2(8) . . ?
C30 C29 H29 119.4 . . ?
C28 C29 H29 119.4 . . ?
C29 C30 C31 119.2(8) . . ?
C29 C30 H30 120.4 . . ?
C31 C30 H30 120.4 . . ?
C30 C31 C32 119.7(9) . . ?
C30 C31 H31 120.1 . . ?
C32 C31 H31 120.1 . . ?
C27 C32 C31 120.7(7) . . ?
C27 C32 H32 119.7 . . ?
C31 C32 H32 119.7 . . ?
C34 C33 C38 118.0(5) . . ?
C34 C33 C8 121.4(5) . . ?
C38 C33 C8 120.6(5) . . ?
C35 C34 C33 121.5(5) . . ?
C35 C34 H34 119.3 . . ?
C33 C34 H34 119.3 . . ?
C34 C35 C36 119.3(6) . . ?
C34 C35 H35 120.3 . . ?
C36 C35 H35 120.3 . . ?
C37 C36 C35 119.3(6) . . ?
C37 C36 H36 120.3 . . ?
C35 C36 H36 120.3 . . ?
C36 C37 C38 121.8(6) . . ?
C36 C37 H37 119.1 . . ?
C38 C37 H37 119.1 . . ?
C37 C38 C33 120.0(5) . . ?
C37 C38 H38 120.0 . . ?
C33 C38 H38 120.0 . . ?
C40 C39 C44 119.2(5) . . ?
C40 C39 C10 121.8(5) . . ?
C44 C39 C10 119.0(5) . . ?
C39 C40 C41 119.7(6) . . ?
C39 C40 H40 120.1 . . ?
C41 C40 H40 120.1 . . ?
C42 C41 C40 120.2(6) . . ?
C42 C41 H41 119.9 . . ?
C40 C41 H41 119.9 . . ?
C41 C42 C43 120.7(6) . . ?
C41 C42 H42 119.7 . . ?
C43 C42 H42 119.7 . . ?
C42 C43 C44 120.0(6) . . ?
C42 C43 H43 120.0 . . ?
C44 C43 H43 120.0 . . ?
C43 C44 C39 120.1(6) . . ?
C43 C44 H44 119.9 . . ?
C39 C44 H44 119.9 . . ?
C50 C45 C46 118.8(5) . . ?
C50 C45 C15 121.1(5) . . ?
C46 C45 C15 120.1(5) . . ?
C47 C46 C45 120.0(5) . . ?
C47 C46 H46 120.0 . . ?
C45 C46 H46 120.0 . . ?
C48 C47 C46 120.2(6) . . ?
C48 C47 H47 119.9 . . ?
C46 C47 H47 119.9 . . ?
C49 C48 C47 120.3(6) . . ?
C49 C48 H48 119.9 . . ?
C47 C48 H48 119.9 . . ?
C48 C49 C50 120.2(6) . . ?
C48 C49 H49 119.9 . . ?
C50 C49 H49 119.9 . . ?
C49 C50 C45 120.5(6) . . ?
C49 C50 H50 119.8 . . ?
C45 C50 H50 119.8 . . ?
C52 C51 C56 118.6(5) . . ?
C52 C51 C17 123.1(5) . . ?
C56 C51 C17 118.3(5) . . ?
C51 C52 C53 119.7(6) . . ?
C51 C52 H52 120.2 . . ?
C53 C52 H52 120.2 . . ?
C54 C53 C52 120.6(6) . . ?
C54 C53 H53 119.7 . . ?
C52 C53 H53 119.7 . . ?
C55 C54 C53 120.2(6) . . ?
C55 C54 H54 119.9 . . ?
C53 C54 H54 119.9 . . ?
C54 C55 C56 120.1(7) . . ?
C54 C55 H55 119.9 . . ?
C56 C55 H55 119.9 . . ?
C55 C56 C51 120.7(6) . . ?
C55 C56 H56 119.6 . . ?
C51 C56 H56 119.6 . . ?
C58 C57 C62 118.9(5) . . ?
C58 C57 C18 122.1(5) . . ?
C62 C57 C18 119.0(5) . . ?
C57 C58 C59 120.1(6) . . ?
C57 C58 H58 120.0 . . ?
C59 C58 H58 120.0 . . ?
C60 C59 C58 120.0(6) . . ?
C60 C59 H59 120.0 . . ?
C58 C59 H59 120.0 . . ?
C61 C60 C59 119.7(6) . . ?
C61 C60 H60 120.2 . . ?
C59 C60 H60 120.2 . . ?
C60 C61 C62 121.2(7) . . ?
C60 C61 H61 119.4 . . ?
C62 C61 H61 119.4 . . ?
C57 C62 C61 120.2(6) . . ?
C57 C62 H62 119.9 . . ?
C61 C62 H62 119.9 . . ?
C69 O1 C72 101.4(3) . . ?
O1 C69 C70 94.4(2) . . ?
C71 C70 C69 104.76(19) . . ?
C70 C71 C72 105.00(19) . . ?
O1 C72 C71 94.6(2) . . ?
C72' O1' C69' 98.5(6) . . ?
O1' C69' C70' 94.1(2) . . ?
C71' C70' C69' 103.5(3) . . ?
C72' C71' C70' 103.7(3) . . ?
O1' C72' C71' 94.3(3) . . ?
C75 C74 O3 89.9(9) . . ?
C76 C75 C74 115.7(15) . . ?
C77 C76 C75 105.5(17) . . ?
O3 C77 C76 94.2(17) . . ?
C4 N1 C1 108.5(4) . . ?
C6 N2 C9 110.2(4) . . ?
C6 N2 H2 124.9 . . ?
C9 N2 H2 124.9 . . ?
C11 N3 C14 107.9(4) . . ?
C16 N4 C19 111.4(4) . . ?
C16 N4 H4 124.3 . . ?
C19 N4 H4 124.3 . . ?
C77 O3 C74 117.7(13) . . ?

loop_
_geom_bond_atom_site_label_1
_geom_bond_atom_site_label_2
_geom_bond_distance
_geom_bond_site_symmetry_2
_geom_bond_publ_flag
C1 N1 1.360(7) . ?
C1 C20 1.417(7) . ?
C1 C2 1.460(7) . ?
C2 C3 1.346(8) . ?
C2 Br1 1.883(5) . ?
C3 C4 1.444(8) . ?
C3 Br2' 1.875(7) . ?
C3 Br2 1.896(9) . ?
C4 N1 1.359(7) . ?
C4 C5 1.400(8) . ?
C5 C6 1.423(7) . ?
C5 C21 1.488(7) . ?
C6 N2 1.347(7) . ?
C6 C7 1.447(8) . ?
C7 C8 1.391(7) . ?
C7 C27 1.473(8) . ?
C8 C9 1.445(8) . ?
C8 C33 1.478(7) . ?
C9 N2 1.367(7) . ?
C9 C10 1.408(8) . ?
C10 C11 1.423(8) . ?
C10 C39 1.478(7) . ?
C11 N3 1.351(7) . ?
C11 C12 1.443(8) . ?
C12 C13 1.357(8) . ?
C12 Br3 1.872(6) . ?
C13 C14 1.441(8) . ?
C13 Br4 1.864(5) . ?
C14 N3 1.379(7) . ?
C14 C15 1.410(7) . ?
C15 C16 1.415(7) . ?
C15 C45 1.480(7) . ?
C16 N4 1.358(7) . ?
C16 C17 1.438(8) . ?
C17 C18 1.379(7) . ?
C17 C51 1.485(7) . ?
C18 C19 1.431(7) . ?
C18 C57 1.494(8) . ?
C19 N4 1.364(7) . ?
C19 C20 1.416(7) . ?
C20 C63 1.474(7) . ?
C63 C68 1.386(8) . ?
C63 C64 1.404(8) . ?
C68 C67 1.388(8) . ?
C68 H68 0.9300 . ?
C67 C66 1.374(9) . ?
C67 H67 0.9300 . ?
C66 C65 1.385(9) . ?
C66 H66 0.9300 . ?
C65 C64 1.372(8) . ?
C65 H65 0.9300 . ?
C64 H64 0.9300 . ?
C21 C26 1.386(9) . ?
C21 C22 1.409(9) . ?
C22 C23 1.356(9) . ?
C22 H22 0.9300 . ?
C23 C24 1.371(11) . ?
C23 H23 0.9300 . ?
C24 C25 1.365(10) . ?
C24 H24 0.9300 . ?
C25 C26 1.373(9) . ?
C25 H25 0.9300 . ?
C26 H26 0.9300 . ?
C27 C32 1.354(10) . ?
C27 C28 1.390(9) . ?
C28 C29 1.378(10) . ?
C28 H28 0.9300 . ?
C29 C30 1.336(13) . ?
C29 H29 0.9300 . ?
C30 C31 1.389(13) . ?
C30 H30 0.9300 . ?
C31 C32 1.408(11) . ?
C31 H31 0.9300 . ?
C32 H32 0.9300 . ?
C33 C34 1.389(8) . ?
C33 C38 1.391(8) . ?
C34 C35 1.385(8) . ?
C34 H34 0.9300 . ?
C35 C36 1.390(9) . ?
C35 H35 0.9300 . ?
C36 C37 1.357(9) . ?
C36 H36 0.9300 . ?
C37 C38 1.381(8) . ?
C37 H37 0.9300 . ?
C38 H38 0.9300 . ?
C39 C40 1.384(8) . ?
C39 C44 1.407(8) . ?
C40 C41 1.397(9) . ?
C40 H40 0.9300 . ?
C41 C42 1.369(10) . ?
C41 H41 0.9300 . ?
C42 C43 1.375(10) . ?
C42 H42 0.9300 . ?
C43 C44 1.378(8) . ?
C43 H43 0.9300 . ?
C44 H44 0.9300 . ?
C45 C50 1.388(8) . ?
C45 C46 1.389(8) . ?
C46 C47 1.387(8) . ?
C46 H46 0.9300 . ?
C47 C48 1.373(9) . ?
C47 H47 0.9300 . ?
C48 C49 1.364(10) . ?
C48 H48 0.9300 . ?
C49 C50 1.381(8) . ?
C49 H49 0.9300 . ?
C50 H50 0.9300 . ?
C51 C52 1.380(8) . ?
C51 C56 1.387(8) . ?
C52 C53 1.398(9) . ?
C52 H52 0.9300 . ?
C53 C54 1.360(11) . ?
C53 H53 0.9300 . ?
C54 C55 1.359(10) . ?
C54 H54 0.9300 . ?
C55 C56 1.382(9) . ?
C55 H55 0.9300 . ?
C56 H56 0.9300 . ?
C57 C58 1.378(8) . ?
C57 C62 1.378(9) . ?
C58 C59 1.396(9) . ?
C58 H58 0.9300 . ?
C59 C60 1.371(10) . ?
C59 H59 0.9300 . ?
C60 C61 1.350(10) . ?
C60 H60 0.9300 . ?
C61 C62 1.380(10) . ?
C61 H61 0.9300 . ?
C62 H62 0.9300 . ?
O1 C69 1.419(3) . ?
O1 C72 1.422(3) . ?
C69 C70 1.456(4) . ?
C70 C71 1.451(3) . ?
C71 C72 1.452(4) . ?
O1' C72' 1.418(3) . ?
O1' C69' 1.420(3) . ?
C69' C70' 1.465(4) . ?
C70' C71' 1.463(4) . ?
C71' C72' 1.461(4) . ?
C74 C75 1.46(3) . ?
C74 O3 1.53(2) . ?
C75 C76 1.46(3) . ?
C76 C77 1.46(3) . ?
C77 O3 1.41(2) . ?
C78 O4 1.449(3) . ?
N2 H2 0.8600 . ?
N4 H4 0.8600 . ?
O2 C73' 1.450(3) . ?
O2 C73 1.451(3) . ?

loop_
_geom_torsion_atom_site_label_1
_geom_torsion_atom_site_label_2
_geom_torsion_atom_site_label_3
_geom_torsion_atom_site_label_4
_geom_torsion
_geom_torsion_site_symmetry_1
_geom_torsion_site_symmetry_2
_geom_torsion_site_symmetry_3
_geom_torsion_site_symmetry_4
_geom_torsion_publ_flag
N1 C1 C2 C3 3.1(7) . . . . ?
C20 C1 C2 C3 -173.1(6) . . . . ?
N1 C1 C2 Br1 -164.4(4) . . . . ?
C20 C1 C2 Br1 19.4(9) . . . . ?
C1 C2 C3 C4 -1.9(7) . . . . ?
Br1 C2 C3 C4 165.9(5) . . . . ?
C1 C2 C3 Br2' -165.4(5) . . . . ?
Br1 C2 C3 Br2' 2.4(9) . . . . ?
C1 C2 C3 Br2 -178.6(5) . . . . ?
Br1 C2 C3 Br2 -10.8(9) . . . . ?
C2 C3 C4 N1 0.1(7) . . . . ?
Br2' C3 C4 N1 162.7(5) . . . . ?
Br2 C3 C4 N1 176.5(5) . . . . ?
C2 C3 C4 C5 178.6(6) . . . . ?
Br2' C3 C4 C5 -18.9(10) . . . . ?
Br2 C3 C4 C5 -5.1(11) . . . . ?
N1 C4 C5 C6 -24.3(9) . . . . ?
C3 C4 C5 C6 157.5(6) . . . . ?
N1 C4 C5 C21 159.3(6) . . . . ?
C3 C4 C5 C21 -18.9(10) . . . . ?
C4 C5 C6 N2 -30.3(9) . . . . ?
C21 C5 C6 N2 146.2(6) . . . . ?
C4 C5 C6 C7 155.3(6) . . . . ?
C21 C5 C6 C7 -28.3(9) . . . . ?
N2 C6 C7 C8 -1.5(6) . . . . ?
C5 C6 C7 C8 173.6(6) . . . . ?
N2 C6 C7 C27 165.9(5) . . . . ?
C5 C6 C7 C27 -19.0(9) . . . . ?
C6 C7 C8 C9 -1.0(6) . . . . ?
C27 C7 C8 C9 -168.5(5) . . . . ?
C6 C7 C8 C33 170.5(5) . . . . ?
C27 C7 C8 C33 3.0(9) . . . . ?
C7 C8 C9 N2 3.2(6) . . . . ?
C33 C8 C9 N2 -168.2(5) . . . . ?
C7 C8 C9 C10 -171.4(6) . . . . ?
C33 C8 C9 C10 17.2(9) . . . . ?
N2 C9 C10 C11 24.8(8) . . . . ?
C8 C9 C10 C11 -161.3(6) . . . . ?
N2 C9 C10 C39 -157.0(5) . . . . ?
C8 C9 C10 C39 16.9(9) . . . . ?
C9 C10 C11 N3 31.4(8) . . . . ?
C39 C10 C11 N3 -146.9(5) . . . . ?
C9 C10 C11 C12 -152.1(6) . . . . ?
C39 C10 C11 C12 29.7(9) . . . . ?
N3 C11 C12 C13 1.8(6) . . . . ?
C10 C11 C12 C13 -175.1(6) . . . . ?
N3 C11 C12 Br3 -166.9(4) . . . . ?
C10 C11 C12 Br3 16.2(9) . . . . ?
C11 C12 C13 C14 0.8(6) . . . . ?
Br3 C12 C13 C14 170.1(4) . . . . ?
C11 C12 C13 Br4 -169.2(4) . . . . ?
Br3 C12 C13 Br4 0.1(7) . . . . ?
C12 C13 C14 N3 -3.1(6) . . . . ?
Br4 C13 C14 N3 166.5(4) . . . . ?
C12 C13 C14 C15 172.8(5) . . . . ?
Br4 C13 C14 C15 -17.5(9) . . . . ?
N3 C14 C15 C16 -28.4(8) . . . . ?
C13 C14 C15 C16 156.2(6) . . . . ?
N3 C14 C15 C45 149.9(5) . . . . ?
C13 C14 C15 C45 -25.5(9) . . . . ?
C14 C15 C16 N4 -29.6(8) . . . . ?
C45 C15 C16 N4 152.1(5) . . . . ?
C14 C15 C16 C17 155.9(6) . . . . ?
C45 C15 C16 C17 -22.4(9) . . . . ?
N4 C16 C17 C18 -3.4(6) . . . . ?
C15 C16 C17 C18 171.8(6) . . . . ?
N4 C16 C17 C51 163.2(5) . . . . ?
C15 C16 C17 C51 -21.6(9) . . . . ?
C16 C17 C18 C19 0.3(6) . . . . ?
C51 C17 C18 C19 -165.8(5) . . . . ?
C16 C17 C18 C57 166.8(5) . . . . ?
C51 C17 C18 C57 0.7(9) . . . . ?
C17 C18 C19 N4 2.9(6) . . . . ?
C57 C18 C19 N4 -164.0(5) . . . . ?
C17 C18 C19 C20 -170.8(6) . . . . ?
C57 C18 C19 C20 22.3(9) . . . . ?
N4 C19 C20 C1 29.8(9) . . . . ?
C18 C19 C20 C1 -157.4(6) . . . . ?
N4 C19 C20 C63 -147.5(5) . . . . ?
C18 C19 C20 C63 25.3(9) . . . . ?
N1 C1 C20 C19 27.8(8) . . . . ?
C2 C1 C20 C19 -156.5(6) . . . . ?
N1 C1 C20 C63 -155.0(5) . . . . ?
C2 C1 C20 C63 20.7(9) . . . . ?
C19 C20 C63 C68 -142.1(6) . . . . ?
C1 C20 C63 C68 40.6(8) . . . . ?
C19 C20 C63 C64 39.5(8) . . . . ?
C1 C20 C63 C64 -137.8(6) . . . . ?
C64 C63 C68 C67 1.3(9) . . . . ?
C20 C63 C68 C67 -177.0(6) . . . . ?
C63 C68 C67 C66 0.2(9) . . . . ?
C68 C67 C66 C65 -1.6(10) . . . . ?
C67 C66 C65 C64 1.3(10) . . . . ?
C66 C65 C64 C63 0.3(9) . . . . ?
C68 C63 C64 C65 -1.6(9) . . . . ?
C20 C63 C64 C65 176.8(6) . . . . ?
C4 C5 C21 C26 -56.9(9) . . . . ?
C6 C5 C21 C26 126.6(6) . . . . ?
C4 C5 C21 C22 120.5(6) . . . . ?
C6 C5 C21 C22 -56.0(8) . . . . ?
C26 C21 C22 C23 -0.1(10) . . . . ?
C5 C21 C22 C23 -177.6(6) . . . . ?
C21 C22 C23 C24 0.1(12) . . . . ?
C22 C23 C24 C25 0.3(12) . . . . ?
C23 C24 C25 C26 -0.8(12) . . . . ?
C24 C25 C26 C21 0.8(11) . . . . ?
C22 C21 C26 C25 -0.3(10) . . . . ?
C5 C21 C26 C25 177.1(6) . . . . ?
C8 C7 C27 C32 90.4(8) . . . . ?
C6 C7 C27 C32 -74.6(8) . . . . ?
C8 C7 C27 C28 -88.2(8) . . . . ?
C6 C7 C27 C28 106.8(7) . . . . ?
C32 C27 C28 C29 -0.6(10) . . . . ?
C7 C27 C28 C29 178.0(6) . . . . ?
C27 C28 C29 C30 0.6(12) . . . . ?
C28 C29 C30 C31 -0.7(13) . . . . ?
C29 C30 C31 C32 0.9(13) . . . . ?
C28 C27 C32 C31 0.8(11) . . . . ?
C7 C27 C32 C31 -177.9(7) . . . . ?
C30 C31 C32 C27 -0.9(13) . . . . ?
C7 C8 C33 C34 56.4(8) . . . . ?
C9 C8 C33 C34 -133.6(6) . . . . ?
C7 C8 C33 C38 -124.9(6) . . . . ?
C9 C8 C33 C38 45.1(8) . . . . ?
C38 C33 C34 C35 -1.0(9) . . . . ?
C8 C33 C34 C35 177.8(5) . . . . ?
C33 C34 C35 C36 0.7(9) . . . . ?
C34 C35 C36 C37 0.3(10) . . . . ?
C35 C36 C37 C38 -0.8(10) . . . . ?
C36 C37 C38 C33 0.5(10) . . . . ?
C34 C33 C38 C37 0.4(9) . . . . ?
C8 C33 C38 C37 -178.4(5) . . . . ?
C9 C10 C39 C40 42.5(9) . . . . ?
C11 C10 C39 C40 -139.3(6) . . . . ?
C9 C10 C39 C44 -135.3(6) . . . . ?
C11 C10 C39 C44 42.9(8) . . . . ?
C44 C39 C40 C41 -0.2(10) . . . . ?
C10 C39 C40 C41 -178.0(6) . . . . ?
C39 C40 C41 C42 0.0(11) . . . . ?
C40 C41 C42 C43 -0.4(12) . . . . ?
C41 C42 C43 C44 1.1(12) . . . . ?
C42 C43 C44 C39 -1.3(11) . . . . ?
C40 C39 C44 C43 0.9(9) . . . . ?
C10 C39 C44 C43 178.7(6) . . . . ?
C14 C15 C45 C50 -45.8(8) . . . . ?
C16 C15 C45 C50 132.5(6) . . . . ?
C14 C15 C45 C46 135.5(6) . . . . ?
C16 C15 C45 C46 -46.2(8) . . . . ?
C50 C45 C46 C47 -1.5(9) . . . . ?
C15 C45 C46 C47 177.2(6) . . . . ?
C45 C46 C47 C48 -0.4(10) . . . . ?
C46 C47 C48 C49 2.2(10) . . . . ?
C47 C48 C49 C50 -2.0(10) . . . . ?
C48 C49 C50 C45 0.1(10) . . . . ?
C46 C45 C50 C49 1.7(9) . . . . ?
C15 C45 C50 C49 -177.0(6) . . . . ?
C18 C17 C51 C52 -67.4(9) . . . . ?
C16 C17 C51 C52 128.6(6) . . . . ?
C18 C17 C51 C56 112.1(7) . . . . ?
C16 C17 C51 C56 -51.9(8) . . . . ?
C56 C51 C52 C53 1.4(10) . . . . ?
C17 C51 C52 C53 -179.2(6) . . . . ?
C51 C52 C53 C54 -2.7(11) . . . . ?
C52 C53 C54 C55 3.1(11) . . . . ?
C53 C54 C55 C56 -2.3(10) . . . . ?
C54 C55 C56 C51 1.0(10) . . . . ?
C52 C51 C56 C55 -0.6(9) . . . . ?
C17 C51 C56 C55 180.0(5) . . . . ?
C17 C18 C57 C58 71.6(8) . . . . ?
C19 C18 C57 C58 -124.0(6) . . . . ?
C17 C18 C57 C62 -106.1(7) . . . . ?
C19 C18 C57 C62 58.3(8) . . . . ?
C62 C57 C58 C59 -2.4(9) . . . . ?
C18 C57 C58 C59 179.9(6) . . . . ?
C57 C58 C59 C60 2.4(11) . . . . ?
C58 C59 C60 C61 -1.4(12) . . . . ?
C59 C60 C61 C62 0.6(12) . . . . ?
C58 C57 C62 C61 1.5(10) . . . . ?
C18 C57 C62 C61 179.3(6) . . . . ?
C60 C61 C62 C57 -0.6(12) . . . . ?
C72 O1 C69 C70 -59.9(4) . . . . ?
O1 C69 C70 C71 34.9(6) . . . . ?
C69 C70 C71 C72 -0.5(8) . . . . ?
C69 O1 C72 C71 59.6(4) . . . . ?
C70 C71 C72 O1 -34.0(6) . . . . ?
C72' O1' C69' C70' -63.6(8) . . . . ?
O1' C69' C70' C71' 37.2(7) . . . . ?
C69' C70' C71' C72' -0.5(7) . . . . ?
C69' O1' C72' C71' 63.4(8) . . . . ?
C70' C71' C72' O1' -36.6(7) . . . . ?
O3 C74 C75 C76 -6(2) . . . . ?
C74 C75 C76 C77 -18(3) . . . . ?
C75 C76 C77 O3 33(2) . . . . ?
C5 C4 N1 C1 -176.6(6) . . . . ?
C3 C4 N1 C1 1.9(7) . . . . ?
C20 C1 N1 C4 173.4(5) . . . . ?
C2 C1 N1 C4 -3.1(6) . . . . ?
C5 C6 N2 C9 -171.7(5) . . . . ?
C7 C6 N2 C9 3.6(6) . . . . ?
C10 C9 N2 C6 170.8(5) . . . . ?
C8 C9 N2 C6 -4.2(6) . . . . ?
C10 C11 N3 C14 173.3(5) . . . . ?
C12 C11 N3 C14 -3.8(6) . . . . ?
C15 C14 N3 C11 -172.0(5) . . . . ?
C13 C14 N3 C11 4.2(6) . . . . ?
C15 C16 N4 C19 -170.1(5) . . . . ?
C17 C16 N4 C19 5.4(6) . . . . ?
C20 C19 N4 C16 168.9(5) . . . . ?
C18 C19 N4 C16 -5.3(6) . . . . ?
C76 C77 O3 C74 -44(2) . . . . ?
C75 C74 O3 C77 33(2) . . . . ?
